data_7022565
loop_
_publ_author_name
'M\'enard, Gabriel'
'Stephan, Douglas W.'

_publ_section_title
;
 CO2 reduction via aluminum complexes of ammonia boranes.
;
_journal_issue 15
_journal_name_full 'Dalton transactions (Cambridge, England : 2003)'
_journal_page_first 5447
_journal_page_last 5453
_journal_paper_doi 10.1039/c3dt00098b
_journal_volume 42
_journal_year 2013
_chemical_formula_sum 'C22 H12 Al B F15 N O2'
_chemical_formula_weight 645.12
_chemical_name_systematic
;
?
;
_space_group_IT_number 61
_symmetry_cell_setting orthorhombic
_symmetry_space_group_name_Hall '-P 2ac 2ab'
_symmetry_space_group_name_H-M 'P b c a'
_atom_sites_solution_hydrogens geom
_atom_sites_solution_primary direct
_atom_sites_solution_secondary difmap
_audit_creation_method SHELXL-97
_cell_angle_alpha 90.00
_cell_angle_beta 90.00
_cell_angle_gamma 90.00
_cell_formula_units_Z 8
_cell_length_a 19.5240(7)
_cell_length_b 12.5631(5)
_cell_length_c 19.7628(7)
_cell_measurement_temperature 150(2)
_cell_volume 4847.5(3)
_computing_structure_refinement 'SHELXL-97 (Sheldrick, 1997)'
_computing_structure_solution 'SHELXS-97 (Sheldrick, 1990)'
_diffrn_ambient_temperature 150(2)
_diffrn_measured_fraction_theta_full 0.997
_diffrn_measured_fraction_theta_max 0.997
_diffrn_radiation_monochromator graphite
_diffrn_radiation_source 'fine-focus sealed tube'
_diffrn_radiation_type MoK\a
_diffrn_radiation_wavelength 0.71073
_diffrn_reflns_av_R_equivalents 0.0456
_diffrn_reflns_av_sigmaI/netI 0.0372
_diffrn_reflns_limit_h_max 25
_diffrn_reflns_limit_h_min -24
_diffrn_reflns_limit_k_max 16
_diffrn_reflns_limit_k_min -16
_diffrn_reflns_limit_l_max 20
_diffrn_reflns_limit_l_min -25
_diffrn_reflns_number 34677
_diffrn_reflns_theta_full 27.55
_diffrn_reflns_theta_max 27.55
_diffrn_reflns_theta_min 2.06
_exptl_absorpt_coefficient_mu 0.223
_exptl_absorpt_correction_T_max 0.9651
_exptl_absorpt_correction_T_min 0.9567
_exptl_absorpt_correction_type multi-scan
_exptl_absorpt_process_details sadabs
_exptl_crystal_density_diffrn 1.768
_exptl_crystal_density_method 'not measured'
_exptl_crystal_F_000 2560
_exptl_crystal_size_max 0.20
_exptl_crystal_size_mid 0.20
_exptl_crystal_size_min 0.16
_refine_diff_density_max 0.281
_refine_diff_density_min -0.235
_refine_diff_density_rms 0.050
_refine_ls_extinction_method none
_refine_ls_goodness_of_fit_ref 1.002
_refine_ls_hydrogen_treatment mixed
_refine_ls_matrix_type full
_refine_ls_number_parameters 394
_refine_ls_number_reflns 5584
_refine_ls_number_restraints 0
_refine_ls_restrained_S_all 1.002
_refine_ls_R_factor_all 0.0649
_refine_ls_R_factor_gt 0.0354
_refine_ls_shift/su_max 0.000
_refine_ls_shift/su_mean 0.000
_refine_ls_structure_factor_coef Fsqd
_refine_ls_weighting_details 'calc w=1/[\s^2^(Fo^2^)+(0.0361P)^2^+1.5757P] where P=(Fo^2^+2Fc^2^)/3'
_refine_ls_weighting_scheme calc
_refine_ls_wR_factor_gt 0.0742
_refine_ls_wR_factor_ref 0.0850
_reflns_number_gt 3916
_reflns_number_total 5584
_reflns_threshold_expression >2sigma(I)
_cod_data_source_file c3dt00098b.txt
_cod_data_source_block gm068
_cod_original_sg_symbol_H-M Pbca
_cod_database_code 7022565

loop_
_symmetry_equiv_pos_as_xyz
'x, y, z'
'x+1/2, -y+1/2, -z'
'-x, y+1/2, -z+1/2'
'-x+1/2, -y, z+1/2'
'-x, -y, -z'
'-x-1/2, y-1/2, z'
'x, -y-1/2, z-1/2'
'x-1/2, y, -z-1/2'

loop_
_atom_site_label
_atom_site_type_symbol
_atom_site_fract_x
_atom_site_fract_y
_atom_site_fract_z
_atom_site_U_iso_or_equiv
_atom_site_adp_type
_atom_site_occupancy
_atom_site_symmetry_multiplicity
_atom_site_calc_flag
_atom_site_refinement_flags
Al1 Al 0.07347(3) 0.36069(4) 0.28109(3) 0.02138(13) Uani 1 1 d .
B1 B 0.08508(11) 0.05653(17) 0.46004(11) 0.0264(5) Uani 1 1 d .
H2 H 0.0422(9) 0.0227(15) 0.4300(9) 0.027(5) Uiso 1 1 d .
H3 H 0.0714(9) 0.0864(15) 0.5103(9) 0.026(5) Uiso 1 1 d .
N1 N 0.14294(8) -0.03133(12) 0.46783(7) 0.0253(3) Uani 1 1 d .
F1 F 0.19186(5) 0.32585(10) 0.17664(6) 0.0381(3) Uani 1 1 d .
F2 F 0.19776(6) 0.22489(10) 0.05754(6) 0.0422(3) Uani 1 1 d .
F3 F 0.08545(7) 0.12523(10) 0.00798(6) 0.0463(3) Uani 1 1 d .
F4 F -0.03465(6) 0.13244(11) 0.07762(6) 0.0515(4) Uani 1 1 d .
F5 F -0.04109(6) 0.23288(10) 0.19686(6) 0.0470(3) Uani 1 1 d .
F6 F 0.14992(6) 0.48300(8) 0.39933(5) 0.0334(3) Uani 1 1 d .
F7 F 0.21275(6) 0.67266(9) 0.40155(5) 0.0387(3) Uani 1 1 d .
F8 F 0.22673(6) 0.78710(9) 0.28636(6) 0.0399(3) Uani 1 1 d .
F9 F 0.17852(6) 0.70714(9) 0.16684(5) 0.0352(3) Uani 1 1 d .
F10 F 0.11289(6) 0.52166(8) 0.16459(5) 0.0314(3) Uani 1 1 d .
F11 F -0.02563(6) 0.30579(9) 0.41640(5) 0.0370(3) Uani 1 1 d .
F12 F -0.15035(6) 0.37997(9) 0.44585(6) 0.0413(3) Uani 1 1 d .
F13 F -0.21654(5) 0.51180(9) 0.35851(6) 0.0356(3) Uani 1 1 d .
F14 F -0.15558(5) 0.56949(9) 0.24091(5) 0.0353(3) Uani 1 1 d .
F15 F -0.02914(6) 0.49776(9) 0.21136(5) 0.0366(3) Uani 1 1 d .
C1 C 0.07544(9) 0.28308(14) 0.19291(9) 0.0231(4) Uani 1 1 d .
C2 C 0.13424(9) 0.27767(14) 0.15396(9) 0.0246(4) Uani 1 1 d .
C3 C 0.13881(10) 0.22661(15) 0.09264(9) 0.0275(4) Uani 1 1 d .
C4 C 0.08193(11) 0.17697(15) 0.06691(9) 0.0308(5) Uani 1 1 d .
C5 C 0.02157(10) 0.18021(15) 0.10270(10) 0.0324(5) Uani 1 1 d .
C6 C 0.01992(10) 0.23267(15) 0.16378(9) 0.0282(4) Uani 1 1 d .
C7 C 0.12933(9) 0.49229(14) 0.28169(9) 0.0220(4) Uani 1 1 d .
C8 C 0.15636(9) 0.53613(14) 0.34029(9) 0.0236(4) Uani 1 1 d .
C9 C 0.18910(9) 0.63303(14) 0.34279(9) 0.0260(4) Uani 1 1 d .
C10 C 0.19664(9) 0.69105(14) 0.28430(10) 0.0265(4) Uani 1 1 d .
C11 C 0.17164(9) 0.65147(14) 0.22446(9) 0.0237(4) Uani 1 1 d .
C12 C 0.13860(9) 0.55471(14) 0.22489(9) 0.0226(4) Uani 1 1 d .
C13 C -0.02140(9) 0.39862(13) 0.31213(9) 0.0221(4) Uani 1 1 d .
C14 C -0.05528(10) 0.37248(14) 0.37124(9) 0.0242(4) Uani 1 1 d .
C15 C -0.11989(10) 0.40886(14) 0.38785(9) 0.0262(4) Uani 1 1 d .
C16 C -0.15401(9) 0.47488(14) 0.34366(9) 0.0251(4) Uani 1 1 d .
C17 C -0.12295(9) 0.50401(14) 0.28420(9) 0.0250(4) Uani 1 1 d .
C18 C -0.05838(9) 0.46592(14) 0.27051(8) 0.0245(4) Uani 1 1 d .
C19 C 0.08786(10) 0.19178(14) 0.37330(9) 0.0238(4) Uani 1 1 d .
H1 H 0.0437(11) 0.1619(16) 0.3576(10) 0.035(6) Uiso 1 1 d .
C20 C 0.20113(10) 0.00837(16) 0.50983(10) 0.0337(5) Uani 1 1 d .
H20A H 0.2360 -0.0473 0.5136 0.051 Uiso 1 1 calc R
H20B H 0.1844 0.0271 0.5550 0.051 Uiso 1 1 calc R
H20C H 0.2211 0.0715 0.4884 0.051 Uiso 1 1 calc R
C21 C 0.16997(11) -0.06726(16) 0.40143(9) 0.0356(5) Uani 1 1 d .
H21A H 0.2051 -0.1219 0.4086 0.053 Uiso 1 1 calc R
H21B H 0.1901 -0.0066 0.3775 0.053 Uiso 1 1 calc R
H21C H 0.1325 -0.0971 0.3744 0.053 Uiso 1 1 calc R
C22 C 0.11140(12) -0.12477(15) 0.50277(10) 0.0379(5) Uani 1 1 d .
H22A H 0.0738 -0.1528 0.4752 0.057 Uiso 1 1 calc R
H22B H 0.0936 -0.1025 0.5469 0.057 Uiso 1 1 calc R
H22C H 0.1461 -0.1803 0.5091 0.057 Uiso 1 1 calc R
O1 O 0.11122(6) 0.27252(9) 0.34415(6) 0.0261(3) Uani 1 1 d .
O2 O 0.11888(6) 0.14886(10) 0.42159(6) 0.0270(3) Uani 1 1 d .

loop_
_atom_site_aniso_label
_atom_site_aniso_U_11
_atom_site_aniso_U_22
_atom_site_aniso_U_33
_atom_site_aniso_U_23
_atom_site_aniso_U_13
_atom_site_aniso_U_12
Al1 0.0240(3) 0.0205(3) 0.0196(3) 0.0036(2) 0.0012(2) 0.0009(2)
B1 0.0298(12) 0.0220(11) 0.0275(11) 0.0046(9) 0.0009(9) -0.0012(9)
N1 0.0353(9) 0.0193(8) 0.0211(8) 0.0036(6) -0.0011(6) -0.0012(7)
F1 0.0223(6) 0.0492(7) 0.0427(7) -0.0096(6) -0.0006(5) 0.0006(5)
F2 0.0387(7) 0.0479(8) 0.0400(7) -0.0043(6) 0.0149(5) 0.0073(6)
F3 0.0630(9) 0.0475(8) 0.0282(6) -0.0128(6) 0.0032(6) 0.0013(6)
F4 0.0480(8) 0.0610(9) 0.0456(7) -0.0174(6) -0.0016(6) -0.0217(7)
F5 0.0340(7) 0.0601(9) 0.0470(7) -0.0185(6) 0.0149(6) -0.0200(6)
F6 0.0474(7) 0.0314(6) 0.0215(5) 0.0065(5) -0.0021(5) -0.0015(5)
F7 0.0527(8) 0.0340(7) 0.0293(6) -0.0042(5) -0.0100(5) -0.0051(6)
F8 0.0519(8) 0.0279(6) 0.0400(7) -0.0012(5) 0.0056(5) -0.0146(5)
F9 0.0467(7) 0.0293(6) 0.0297(6) 0.0105(5) 0.0050(5) -0.0057(5)
F10 0.0417(7) 0.0322(6) 0.0203(5) 0.0036(5) -0.0030(5) -0.0051(5)
F11 0.0426(7) 0.0390(7) 0.0293(6) 0.0146(5) 0.0076(5) 0.0115(5)
F12 0.0450(7) 0.0426(7) 0.0364(7) 0.0117(5) 0.0209(5) 0.0076(6)
F13 0.0258(6) 0.0383(7) 0.0428(7) -0.0014(5) 0.0077(5) 0.0055(5)
F14 0.0334(6) 0.0406(7) 0.0320(6) 0.0054(5) -0.0044(5) 0.0112(5)
F15 0.0368(7) 0.0478(7) 0.0252(6) 0.0143(5) 0.0075(5) 0.0100(5)
C1 0.0271(10) 0.0199(9) 0.0223(9) 0.0024(7) 0.0015(7) 0.0022(7)
C2 0.0250(10) 0.0216(9) 0.0272(10) 0.0013(8) -0.0021(8) 0.0029(8)
C3 0.0304(11) 0.0248(10) 0.0274(10) 0.0048(8) 0.0067(8) 0.0094(8)
C4 0.0447(13) 0.0253(10) 0.0223(9) -0.0022(8) 0.0001(9) 0.0037(9)
C5 0.0359(12) 0.0294(11) 0.0320(10) -0.0027(9) -0.0036(9) -0.0075(9)
C6 0.0284(11) 0.0287(10) 0.0276(10) 0.0007(8) 0.0063(8) -0.0037(8)
C7 0.0219(9) 0.0219(9) 0.0224(9) 0.0033(7) 0.0019(7) 0.0047(7)
C8 0.0253(10) 0.0253(10) 0.0203(9) 0.0060(7) 0.0007(7) 0.0043(8)
C9 0.0268(10) 0.0260(10) 0.0253(9) -0.0015(8) -0.0032(8) 0.0015(8)
C10 0.0248(10) 0.0199(9) 0.0349(10) -0.0014(8) 0.0052(8) -0.0024(7)
C11 0.0241(10) 0.0222(9) 0.0249(9) 0.0064(7) 0.0064(7) 0.0033(8)
C12 0.0230(10) 0.0247(9) 0.0200(9) -0.0004(7) 0.0003(7) 0.0023(7)
C13 0.0248(10) 0.0195(9) 0.0220(9) -0.0014(7) 0.0003(7) -0.0012(7)
C14 0.0304(10) 0.0192(9) 0.0230(9) 0.0029(7) -0.0001(8) 0.0012(8)
C15 0.0312(11) 0.0228(10) 0.0246(9) 0.0009(7) 0.0094(8) -0.0026(8)
C16 0.0218(10) 0.0224(9) 0.0309(10) -0.0064(8) 0.0041(8) -0.0008(7)
C17 0.0276(10) 0.0226(9) 0.0248(9) -0.0017(7) -0.0053(8) 0.0024(8)
C18 0.0280(10) 0.0267(10) 0.0189(9) 0.0000(7) 0.0021(7) -0.0015(8)
C19 0.0279(11) 0.0196(9) 0.0239(9) -0.0028(7) 0.0000(8) 0.0046(8)
C20 0.0353(12) 0.0337(11) 0.0321(11) 0.0041(9) -0.0081(9) 0.0016(9)
C21 0.0487(13) 0.0306(11) 0.0276(10) -0.0005(9) 0.0039(9) 0.0063(10)
C22 0.0562(14) 0.0220(10) 0.0357(11) 0.0091(9) 0.0007(10) -0.0053(10)
O1 0.0286(7) 0.0225(7) 0.0272(7) 0.0067(5) 0.0013(5) 0.0029(5)
O2 0.0294(7) 0.0230(7) 0.0285(7) 0.0085(5) -0.0051(6) -0.0006(5)

loop_
_atom_type_symbol
_atom_type_description
_atom_type_scat_dispersion_real
_atom_type_scat_dispersion_imag
_atom_type_scat_source
C C 0.0033 0.0016 'International Tables Vol C Tables 4.2.6.8 and 6.1.1.4'
H H 0.0000 0.0000 'International Tables Vol C Tables 4.2.6.8 and 6.1.1.4'
N N 0.0061 0.0033 'International Tables Vol C Tables 4.2.6.8 and 6.1.1.4'
O O 0.0106 0.0060 'International Tables Vol C Tables 4.2.6.8 and 6.1.1.4'
B B 0.0013 0.0007 'International Tables Vol C Tables 4.2.6.8 and 6.1.1.4'
F F 0.0171 0.0103 'International Tables Vol C Tables 4.2.6.8 and 6.1.1.4'
Al Al 0.0645 0.0514 'International Tables Vol C Tables 4.2.6.8 and 6.1.1.4'

loop_
_geom_angle_atom_site_label_1
_geom_angle_atom_site_label_2
_geom_angle_atom_site_label_3
_geom_angle
O1 Al1 C7 106.30(7)
O1 Al1 C1 106.99(7)
C7 Al1 C1 113.71(7)
O1 Al1 C13 107.95(7)
C7 Al1 C13 107.93(7)
C1 Al1 C13 113.58(7)
O2 B1 N1 105.52(15)
C21 N1 C20 108.81(15)
C21 N1 C22 108.42(15)
C20 N1 C22 108.61(15)
C21 N1 B1 112.26(14)
C20 N1 B1 111.30(15)
C22 N1 B1 107.33(15)
C6 C1 C2 113.37(16)
C6 C1 Al1 124.92(13)
C2 C1 Al1 121.69(13)
F1 C2 C3 116.54(16)
F1 C2 C1 118.89(16)
C3 C2 C1 124.56(17)
F2 C3 C4 119.65(17)
F2 C3 C2 121.22(17)
C4 C3 C2 119.13(17)
F3 C4 C3 120.20(18)
F3 C4 C5 120.47(18)
C3 C4 C5 119.32(17)
F4 C5 C4 119.76(17)
F4 C5 C6 121.19(18)
C4 C5 C6 119.05(18)
F5 C6 C5 116.33(16)
F5 C6 C1 119.12(16)
C5 C6 C1 124.55(17)
C12 C7 C8 113.79(16)
C12 C7 Al1 122.77(13)
C8 C7 Al1 123.09(13)
F6 C8 C9 116.72(16)
F6 C8 C7 119.34(16)
C9 C8 C7 123.94(16)
F7 C9 C10 119.53(16)
F7 C9 C8 121.20(16)
C10 C9 C8 119.25(16)
F8 C10 C11 120.49(16)
F8 C10 C9 119.86(17)
C11 C10 C9 119.63(17)
F9 C11 C10 120.42(16)
F9 C11 C12 120.79(16)
C10 C11 C12 118.78(16)
F10 C12 C11 115.97(15)
F10 C12 C7 119.42(16)
C11 C12 C7 124.60(16)
C14 C13 C18 113.46(16)
C14 C13 Al1 130.03(13)
C18 C13 Al1 116.42(13)
F11 C14 C15 116.01(15)
F11 C14 C13 119.97(16)
C15 C14 C13 124.01(16)
F12 C15 C16 119.39(16)
F12 C15 C14 121.23(16)
C16 C15 C14 119.38(16)
F13 C16 C17 119.90(17)
F13 C16 C15 120.74(16)
C17 C16 C15 119.36(17)
F14 C17 C16 119.85(16)
F14 C17 C18 121.40(16)
C16 C17 C18 118.75(17)
F15 C18 C17 116.83(16)
F15 C18 C13 118.12(16)
C17 C18 C13 125.04(16)
O2 C19 O1 121.54(18)
C19 O1 Al1 131.25(13)
C19 O2 B1 119.64(15)

loop_
_geom_bond_atom_site_label_1
_geom_bond_atom_site_label_2
_geom_bond_distance
Al1 O1 1.8230(13)
Al1 C7 1.9807(18)
Al1 C1 1.9973(18)
Al1 C13 2.0086(18)
B1 O2 1.536(2)
B1 N1 1.587(3)
N1 C21 1.485(2)
N1 C20 1.493(2)
N1 C22 1.495(2)
F1 C2 1.354(2)
F2 C3 1.344(2)
F3 C4 1.335(2)
F4 C5 1.346(2)
F5 C6 1.359(2)
F6 C8 1.3502(19)
F7 C9 1.345(2)
F8 C10 1.343(2)
F9 C11 1.3431(19)
F10 C12 1.3581(19)
F11 C14 1.354(2)
F12 C15 1.3413(19)
F13 C16 1.339(2)
F14 C17 1.347(2)
F15 C18 1.3610(19)
C1 C6 1.381(3)
C1 C2 1.384(2)
C2 C3 1.374(3)
C3 C4 1.371(3)
C4 C5 1.375(3)
C5 C6 1.376(3)
C7 C12 1.381(2)
C7 C8 1.387(2)
C8 C9 1.376(3)
C9 C10 1.375(3)
C10 C11 1.372(3)
C11 C12 1.376(2)
C13 C14 1.382(2)
C13 C18 1.383(2)
C14 C15 1.381(3)
C15 C16 1.376(3)
C16 C17 1.372(3)
C17 C18 1.375(3)
C19 O2 1.252(2)
C19 O1 1.252(2)
